data_4087587
loop_
_publ_author_name
'Parker, Kyle D. J.'
'Nied, Dominik'
'Fryzuk, Michael D.'

_publ_section_title
;
 Hydrogenolysis of Tantalum Hydrocarbyl Complexes: Intermediates on the
 Road to a Dinuclear Tantalum Tetrahydride Derivative
;
_journal_issue 14
_journal_name_full Organometallics
_journal_page_first 3546
_journal_paper_doi 10.1021/acs.organomet.5b00344
_journal_volume 34
_journal_year 2015
_chemical_formula_moiety 'C53 H64 N2 P Si2 Ta, C4 H10 O'
_chemical_formula_sum 'C57 H74 N2 O P Si2 Ta'
_chemical_formula_weight 1071.28
_space_group_crystal_system monoclinic
_space_group_IT_number 14
_space_group_name_Hall '-P 2yn'
_space_group_name_H-M_alt 'P 1 21/n 1'
_atom_sites_solution_hydrogens geom
_atom_sites_solution_primary direct
_audit_creation_date 2015-04-15
_audit_creation_method
;
Olex2 1.2
(compiled 2015.01.26 svn.r3150 for OlexSys, GUI svn.r4998)
;
_cell_angle_alpha 90
_cell_angle_beta 92.1840(12)
_cell_angle_gamma 90
_cell_formula_units_Z 4
_cell_length_a 12.1271(3)
_cell_length_b 20.5083(6)
_cell_length_c 21.0150(5)
_cell_measurement_reflns_used 9843
_cell_measurement_temperature 173(2)
_cell_measurement_theta_max 27.148
_cell_measurement_theta_min 2.208
_cell_volume 5222.8(2)
_computing_cell_refinement 'SAINT v7.60A (Bruker, 2009)'
_computing_data_reduction 'SAINT v7.60A (Bruker, 2009)'
_computing_molecular_graphics 'Olex2 (Dolomanov et al., 2009)'
_computing_publication_material 'Olex2 (Dolomanov et al., 2009)'
_computing_structure_refinement 'XL (Sheldrick, 2008)'
_computing_structure_solution 'SIR97 (Burla et al., 2007)'
_diffrn_ambient_temperature 173.15
_diffrn_measured_fraction_theta_full 1.000
_diffrn_measured_fraction_theta_max 0.999
_diffrn_radiation_type MoK\a
_diffrn_radiation_wavelength 0.71073
_diffrn_reflns_av_R_equivalents 0.0396
_diffrn_reflns_av_unetI/netI 0.0382
_diffrn_reflns_Laue_measured_fraction_full 1.000
_diffrn_reflns_Laue_measured_fraction_max 0.999
_diffrn_reflns_limit_h_max 15
_diffrn_reflns_limit_h_min -15
_diffrn_reflns_limit_k_max 26
_diffrn_reflns_limit_k_min -26
_diffrn_reflns_limit_l_max 26
_diffrn_reflns_limit_l_min -26
_diffrn_reflns_number 45376
_diffrn_reflns_point_group_measured_fraction_full 1.000
_diffrn_reflns_point_group_measured_fraction_max 0.999
_diffrn_reflns_theta_full 25.242
_diffrn_reflns_theta_max 27.148
_diffrn_reflns_theta_min 1.908
_exptl_absorpt_coefficient_mu 2.221
_exptl_absorpt_correction_T_max 0.7166
_exptl_absorpt_correction_T_min 0.6092
_exptl_absorpt_correction_type multi-scan
_exptl_crystal_density_diffrn 1.362
_exptl_crystal_description plate
_exptl_crystal_F_000 2216
_exptl_crystal_size_max 0.18
_exptl_crystal_size_mid 0.12
_exptl_crystal_size_min 0.1
_refine_diff_density_max 0.664
_refine_diff_density_min -0.565
_refine_diff_density_rms 0.088
_refine_ls_extinction_method none
_refine_ls_goodness_of_fit_ref 1.002
_refine_ls_hydrogen_treatment constr
_refine_ls_matrix_type full
_refine_ls_number_parameters 588
_refine_ls_number_reflns 11584
_refine_ls_number_restraints 0
_refine_ls_restrained_S_all 1.002
_refine_ls_R_factor_all 0.0418
_refine_ls_R_factor_gt 0.0255
_refine_ls_shift/su_max 0.002
_refine_ls_shift/su_mean 0.000
_refine_ls_structure_factor_coef Fsqd
_refine_ls_weighting_details 'w=1/[\s^2^(Fo^2^)+(0.0185P)^2^+3.9939P] where P=(Fo^2^+2Fc^2^)/3'
_refine_ls_weighting_scheme calc
_refine_ls_wR_factor_gt 0.0493
_refine_ls_wR_factor_ref 0.0550
_reflns_Friedel_coverage 0.000
_reflns_number_gt 9051
_reflns_number_total 11584
_reflns_threshold_expression 'I > 2\s(I)'
_cod_data_source_file om5b00344_si_002.cif
_cod_data_source_block mf896_0m
_cod_database_code 4087587
_shelx_space_group_comment
;
The symmetry employed for this shelxl refinement is uniquely defined
by the following loop, which should always be used as a source of
symmetry information in preference to the above space-group names.
They are only intended as comments.
;
_shelx_estimated_absorpt_t_max 0.808
_shelx_estimated_absorpt_t_min 0.691
_olex2_refinement_description
;
1. Fixed Uiso
 At 1.2 times of:
  All C(H) groups, All C(H,H) groups
 At 1.5 times of:
  All C(H,H,H) groups
2.a Secondary CH2 refined with riding coordinates:
 C39(H39A,H39B), C97(H97A,H97B), C98(H98A,H98B)
2.b Aromatic/amide H refined with riding coordinates:
 C34(H34), C16(H16), C45(H45), C11(H11), C10(H10), C06(H06), C33(H33),
 C02(H02), C08(H08), C36(H36), C04(H04), C05(H05), C18(H18), C27(H27), C25(H25),
  C03(H03), C42(H42), C43(H43), C41(H41), C44(H44)
2.c Idealised Me refined as rotating group:
 C38(H38A,H38B,H38C), C13(H13A,H13B,H13C), C90(H90A,H90B,H90C), C99(H99A,H99B,
 H99C), C29(H29A,H29B,H29C), C93(H93A,H93B,H93C), C30(H30A,H30B,H30C), C20(H20A,
 H20B,H20C), C21(H21A,H21B,H21C), C96(H96A,H96B,H96C), C31(H31A,H31B,H31C),
 C92(H92A,H92B,H92C), C22(H22A,H22B,H22C), C95(H95A,H95B,H95C), C91(H91A,H91B,
 H91C), C94(H94A,H94B,H94C)
;
_shelx_shelxl_version_number 2014/7
_olex2_submission_special_instructions 'No special instructions were received'

loop_
_space_group_symop_operation_xyz
'x, y, z'
'-x+1/2, y+1/2, -z+1/2'
'-x, -y, -z'
'x-1/2, -y-1/2, z-1/2'

loop_
_atom_site_label
_atom_site_type_symbol
_atom_site_fract_x
_atom_site_fract_y
_atom_site_fract_z
_atom_site_U_iso_or_equiv
_atom_site_adp_type
_atom_site_occupancy
_atom_site_site_symmetry_order
_atom_site_calc_flag
_atom_site_refinement_flags_posn
C01 C 0.3558(2) 0.12705(13) 0.61059(13) 0.0146(6) Uani 1 1 d .
C34 C -0.0258(2) 0.26109(14) 0.59579(13) 0.0181(6) Uani 1 1 d .
H34 H -0.0927 0.2824 0.6055 0.022 Uiso 1 1 calc R
C38 C -0.0717(2) 0.17408(15) 0.67635(14) 0.0237(7) Uani 1 1 d .
H38A H -0.0726 0.2029 0.7136 0.036 Uiso 1 1 calc GR
H38B H -0.0430 0.1312 0.6893 0.036 Uiso 1 1 calc GR
H38C H -0.1469 0.1693 0.6582 0.036 Uiso 1 1 calc GR
C19 C 0.5475(2) 0.13013(13) 0.37704(13) 0.0164(6) Uani 1 1 d .
C37 C 0.1666(2) 0.20049(13) 0.56560(12) 0.0137(5) Uani 1 1 d .
C13 C 0.1158(2) -0.07108(14) 0.48390(15) 0.0250(7) Uani 1 1 d .
H13A H 0.0609 -0.0814 0.4500 0.038 Uiso 1 1 calc GR
H13B H 0.0784 -0.0623 0.5235 0.038 Uiso 1 1 calc GR
H13C H 0.1661 -0.1081 0.4903 0.038 Uiso 1 1 calc GR
C16 C 0.4809(2) 0.15635(14) 0.25184(14) 0.0207(6) Uani 1 1 d .
H16 H 0.4577 0.1634 0.2087 0.025 Uiso 1 1 calc R
C07 C 0.2571(2) 0.09545(13) 0.48917(13) 0.0139(5) Uani 1 1 d .
C45 C 0.2704(2) 0.40256(15) 0.29928(14) 0.0242(7) Uani 1 1 d .
H45 H 0.2186 0.3759 0.2763 0.029 Uiso 1 1 calc R
C28 C 0.2051(2) 0.40541(14) 0.48700(13) 0.0174(6) Uani 1 1 d .
C11 C 0.2874(2) 0.04645(14) 0.38774(13) 0.0181(6) Uani 1 1 d .
H11 H 0.3175 0.0478 0.3467 0.022 Uiso 1 1 calc R
C15 C 0.4027(2) 0.15843(13) 0.29822(13) 0.0179(6) Uani 1 1 d .
C10 C 0.2281(2) -0.00772(14) 0.40607(14) 0.0196(6) Uani 1 1 d .
H10 H 0.2195 -0.0433 0.3774 0.024 Uiso 1 1 calc R
C35 C 0.0012(2) 0.20316(14) 0.62711(13) 0.0169(6) Uani 1 1 d .
C39 C 0.3234(2) 0.30418(13) 0.36530(13) 0.0163(6) Uani 1 1 d .
H39A H 0.3685 0.2825 0.3332 0.020 Uiso 1 1 calc R
H39B H 0.2459 0.2936 0.3529 0.020 Uiso 1 1 calc R
C100 C 0.5145(2) 0.28742(13) 0.45576(13) 0.0153(6) Uani 1 1 d .
C32 C 0.14004(19) 0.25931(12) 0.53456(11) 0.0124(5) Uani 1 1 d .
C97 C 0.6483(3) 0.48312(16) 0.23409(16) 0.0348(8) Uani 1 1 d .
H97A H 0.6791 0.4584 0.1984 0.042 Uiso 1 1 calc R
H97B H 0.5833 0.4591 0.2490 0.042 Uiso 1 1 calc R
C26 C 0.0749(2) 0.46252(15) 0.41581(14) 0.0247(7) Uani 1 1 d .
C40 C 0.3334(2) 0.37554(14) 0.34988(13) 0.0183(6) Uani 1 1 d .
C06 C 0.3533(2) 0.15859(14) 0.66940(13) 0.0179(6) Uani 1 1 d .
H06 H 0.3119 0.1976 0.6733 0.022 Uiso 1 1 calc R
C33 C 0.0404(2) 0.28909(14) 0.55114(13) 0.0174(6) Uani 1 1 d .
H33 H 0.0185 0.3289 0.5314 0.021 Uiso 1 1 calc R
C24 C 0.0827(2) 0.34398(14) 0.41511(13) 0.0161(6) Uani 1 1 d .
C02 C 0.4146(2) 0.06889(13) 0.60654(14) 0.0184(6) Uani 1 1 d .
H02 H 0.4170 0.0467 0.5669 0.022 Uiso 1 1 calc R
C98 C 0.5293(3) 0.54501(17) 0.16649(16) 0.0338(8) Uani 1 1 d .
H98A H 0.4637 0.5237 0.1839 0.041 Uiso 1 1 calc R
H98B H 0.5520 0.5197 0.1290 0.041 Uiso 1 1 calc R
C08 C 0.1970(2) 0.04077(13) 0.50622(13) 0.0166(6) Uani 1 1 d .
H08 H 0.1663 0.0393 0.5471 0.020 Uiso 1 1 calc R
C90 C 0.6184(2) 0.31057(15) 0.32576(14) 0.0250(7) Uani 1 1 d .
H90A H 0.5907 0.2674 0.3133 0.037 Uiso 1 1 calc GR
H90B H 0.6885 0.3188 0.3055 0.037 Uiso 1 1 calc GR
H90C H 0.5644 0.3438 0.3122 0.037 Uiso 1 1 calc GR
C36 C 0.0986(2) 0.17367(13) 0.61078(13) 0.0156(6) Uani 1 1 d .
H36 H 0.1199 0.1339 0.6309 0.019 Uiso 1 1 calc R
C14 C 0.4378(2) 0.14862(13) 0.36183(13) 0.0145(6) Uani 1 1 d .
C99 C 0.5020(3) 0.61361(17) 0.14713(17) 0.0368(8) Uani 1 1 d .
H99A H 0.4401 0.6133 0.1157 0.055 Uiso 1 1 calc GR
H99B H 0.5664 0.6338 0.1284 0.055 Uiso 1 1 calc GR
H99C H 0.4815 0.6386 0.1846 0.055 Uiso 1 1 calc GR
C12 C 0.3032(2) 0.09910(13) 0.42933(13) 0.0133(5) Uani 1 1 d .
C29 C 0.2920(2) 0.40805(14) 0.54020(14) 0.0240(7) Uani 1 1 d .
H29A H 0.2696 0.3803 0.5754 0.036 Uiso 1 1 calc GR
H29B H 0.3004 0.4531 0.5552 0.036 Uiso 1 1 calc GR
H29C H 0.3624 0.3925 0.5246 0.036 Uiso 1 1 calc GR
C23 C 0.1677(2) 0.34628(13) 0.46239(12) 0.0147(6) Uani 1 1 d .
C09 C 0.1808(2) -0.01156(13) 0.46530(14) 0.0179(6) Uani 1 1 d .
C04 C 0.4690(2) 0.07583(15) 0.71699(14) 0.0247(7) Uani 1 1 d .
H04 H 0.5087 0.0588 0.7531 0.030 Uiso 1 1 calc R
C05 C 0.4105(2) 0.13346(15) 0.72184(14) 0.0229(6) Uani 1 1 d .
H05 H 0.4098 0.1558 0.7614 0.028 Uiso 1 1 calc R
C17 C 0.5916(2) 0.14438(14) 0.26584(14) 0.0224(6) Uani 1 1 d .
C18 C 0.6227(2) 0.12898(14) 0.32852(14) 0.0213(6) Uani 1 1 d .
H18 H 0.6973 0.1174 0.3385 0.026 Uiso 1 1 calc R
C93 C 0.6233(2) 0.20243(14) 0.61693(14) 0.0239(7) Uani 1 1 d .
H93A H 0.6834 0.1924 0.5886 0.036 Uiso 1 1 calc GR
H93B H 0.5666 0.1685 0.6128 0.036 Uiso 1 1 calc GR
H93C H 0.6524 0.2040 0.6611 0.036 Uiso 1 1 calc GR
C30 C 0.0393(2) 0.27972(15) 0.38975(14) 0.0223(6) Uani 1 1 d .
H30A H 0.0996 0.2551 0.3715 0.034 Uiso 1 1 calc GR
H30B H -0.0185 0.2878 0.3568 0.034 Uiso 1 1 calc GR
H30C H 0.0084 0.2546 0.4245 0.034 Uiso 1 1 calc GR
C27 C 0.1588(2) 0.46255(14) 0.46265(14) 0.0229(6) Uani 1 1 d .
H27 H 0.1855 0.5031 0.4786 0.027 Uiso 1 1 calc R
C25 C 0.0376(2) 0.40242(15) 0.39340(13) 0.0211(6) Uani 1 1 d .
H25 H -0.0210 0.4013 0.3621 0.025 Uiso 1 1 calc R
C03 C 0.4697(2) 0.04325(14) 0.65986(14) 0.0230(7) Uani 1 1 d .
H03 H 0.5080 0.0030 0.6569 0.028 Uiso 1 1 calc R
C42 C 0.4188(3) 0.48169(15) 0.36490(16) 0.0300(7) Uani 1 1 d .
H42 H 0.4705 0.5086 0.3876 0.036 Uiso 1 1 calc R
C20 C 0.5818(2) 0.11093(14) 0.44387(14) 0.0227(6) Uani 1 1 d .
H20A H 0.5799 0.1493 0.4716 0.034 Uiso 1 1 calc GR
H20B H 0.6568 0.0932 0.4445 0.034 Uiso 1 1 calc GR
H20C H 0.5309 0.0778 0.4591 0.034 Uiso 1 1 calc GR
C21 C 0.2828(2) 0.16897(15) 0.27892(14) 0.0221(6) Uani 1 1 d .
H21A H 0.2758 0.2079 0.2520 0.033 Uiso 1 1 calc GR
H21B H 0.2400 0.1750 0.3171 0.033 Uiso 1 1 calc GR
H21C H 0.2549 0.1309 0.2552 0.033 Uiso 1 1 calc GR
C43 C 0.3570(3) 0.50687(16) 0.31387(16) 0.0335(8) Uani 1 1 d .
H43 H 0.3663 0.5509 0.3011 0.040 Uiso 1 1 calc R
C41 C 0.4054(2) 0.41730(14) 0.38291(15) 0.0241(7) Uani 1 1 d .
H41 H 0.4467 0.4012 0.4189 0.029 Uiso 1 1 calc R
C96 C 0.7335(3) 0.48943(16) 0.28736(16) 0.0363(8) Uani 1 1 d .
H96A H 0.7989 0.5114 0.2717 0.055 Uiso 1 1 calc GR
H96B H 0.7540 0.4460 0.3032 0.055 Uiso 1 1 calc GR
H96C H 0.7032 0.5151 0.3220 0.055 Uiso 1 1 calc GR
C44 C 0.2817(3) 0.46724(16) 0.28193(15) 0.0312(8) Uani 1 1 d .
H44 H 0.2373 0.4844 0.2477 0.037 Uiso 1 1 calc R
C31 C 0.0264(3) 0.52550(16) 0.39055(16) 0.0381(9) Uani 1 1 d .
H31A H 0.0487 0.5614 0.4190 0.057 Uiso 1 1 calc GR
H31B H -0.0542 0.5222 0.3883 0.057 Uiso 1 1 calc GR
H31C H 0.0533 0.5339 0.3479 0.057 Uiso 1 1 calc GR
C92 C 0.6838(3) 0.39892(15) 0.43514(16) 0.0313(8) Uani 1 1 d .
H92A H 0.6403 0.4301 0.4093 0.047 Uiso 1 1 calc GR
H92B H 0.7623 0.4045 0.4270 0.047 Uiso 1 1 calc GR
H92C H 0.6717 0.4068 0.4803 0.047 Uiso 1 1 calc GR
C22 C 0.6753(3) 0.15115(17) 0.21486(16) 0.0335(8) Uani 1 1 d .
H22A H 0.6506 0.1263 0.1771 0.050 Uiso 1 1 calc GR
H22B H 0.7467 0.1344 0.2309 0.050 Uiso 1 1 calc GR
H22C H 0.6828 0.1972 0.2035 0.050 Uiso 1 1 calc GR
C95 C 0.6783(2) 0.34245(15) 0.59363(14) 0.0254(7) Uani 1 1 d .
H95A H 0.7177 0.3425 0.6352 0.038 Uiso 1 1 calc GR
H95B H 0.6492 0.3862 0.5845 0.038 Uiso 1 1 calc GR
H95C H 0.7291 0.3299 0.5606 0.038 Uiso 1 1 calc GR
C91 C 0.7531(2) 0.25583(16) 0.43886(16) 0.0324(7) Uani 1 1 d .
H91A H 0.7524 0.2491 0.4850 0.049 Uiso 1 1 calc GR
H91B H 0.8245 0.2740 0.4276 0.049 Uiso 1 1 calc GR
H91C H 0.7414 0.2140 0.4171 0.049 Uiso 1 1 calc GR
C94 C 0.4650(2) 0.31314(16) 0.65524(14) 0.0271(7) Uani 1 1 d .
H94A H 0.3923 0.2932 0.6475 0.041 Uiso 1 1 calc GR
H94B H 0.4585 0.3607 0.6520 0.041 Uiso 1 1 calc GR
H94C H 0.4936 0.3014 0.6980 0.041 Uiso 1 1 calc GR
C101 C 0.4884(2) 0.27508(13) 0.51522(13) 0.0154(6) Uani 1 1 d .
N01 N 0.36253(17) 0.15572(10) 0.41335(10) 0.0123(5) Uani 1 1 d .
N02 N 0.20998(17) 0.28518(11) 0.48848(10) 0.0130(5) Uani 1 1 d .
Si01 Si 0.56167(6) 0.28290(4) 0.59473(4) 0.01792(17) Uani 1 1 d .
Si02 Si 0.64021(6) 0.31382(4) 0.41381(4) 0.02065(17) Uani 1 1 d .
P01 P 0.29121(5) 0.16405(3) 0.54020(3) 0.01211(14) Uani 1 1 d .
Ta01 Ta 0.35598(2) 0.24641(2) 0.45265(2) 0.01093(3) Uani 1 1 d .
O99 O 0.61622(17) 0.54641(11) 0.21323(10) 0.0307(5) Uiso 1 1 d .

loop_
_atom_site_aniso_label
_atom_site_aniso_U_11
_atom_site_aniso_U_22
_atom_site_aniso_U_33
_atom_site_aniso_U_23
_atom_site_aniso_U_13
_atom_site_aniso_U_12
C01 0.0117(12) 0.0168(14) 0.0152(14) 0.0011(11) 0.0004(11) -0.0013(11)
C34 0.0124(12) 0.0254(16) 0.0167(13) -0.0018(12) 0.0021(10) 0.0055(11)
C38 0.0165(13) 0.0295(17) 0.0255(17) 0.0004(13) 0.0061(12) 0.0009(13)
C19 0.0188(13) 0.0126(13) 0.0179(15) -0.0010(11) 0.0027(11) -0.0003(11)
C37 0.0117(12) 0.0154(13) 0.0139(13) -0.0026(11) 0.0000(10) 0.0007(11)
C13 0.0253(15) 0.0216(16) 0.0282(17) -0.0003(13) 0.0014(13) -0.0063(13)
C16 0.0288(15) 0.0163(15) 0.0173(15) -0.0027(12) 0.0044(12) -0.0031(12)
C07 0.0133(12) 0.0130(13) 0.0151(14) -0.0008(11) -0.0003(11) 0.0006(11)
C45 0.0293(16) 0.0242(16) 0.0193(16) 0.0019(13) 0.0028(13) 0.0064(13)
C28 0.0182(13) 0.0187(14) 0.0154(14) -0.0007(11) 0.0025(11) 0.0032(12)
C11 0.0188(13) 0.0208(15) 0.0147(14) -0.0034(12) 0.0024(11) 0.0006(12)
C15 0.0207(14) 0.0143(14) 0.0188(15) -0.0032(11) 0.0028(11) -0.0029(11)
C10 0.0208(14) 0.0164(14) 0.0214(16) -0.0060(12) -0.0023(12) -0.0002(12)
C35 0.0132(12) 0.0244(15) 0.0130(14) -0.0035(12) -0.0003(11) -0.0013(11)
C39 0.0149(13) 0.0174(14) 0.0167(14) -0.0008(11) 0.0021(11) 0.0017(11)
C100 0.0134(12) 0.0128(13) 0.0198(15) -0.0043(11) 0.0011(11) -0.0003(11)
C32 0.0129(11) 0.0137(13) 0.0105(12) -0.0025(10) 0.0004(10) -0.0002(11)
C97 0.044(2) 0.0238(17) 0.037(2) -0.0012(15) 0.0020(16) -0.0013(15)
C26 0.0329(16) 0.0220(16) 0.0196(16) 0.0046(13) 0.0068(13) 0.0104(13)
C40 0.0210(14) 0.0188(15) 0.0156(14) 0.0019(11) 0.0080(12) 0.0038(12)
C06 0.0183(13) 0.0169(14) 0.0186(15) -0.0007(12) 0.0012(11) 0.0027(11)
C33 0.0174(13) 0.0179(14) 0.0169(14) 0.0004(12) -0.0005(11) 0.0051(11)
C24 0.0117(12) 0.0221(15) 0.0147(14) 0.0007(11) 0.0033(11) 0.0030(11)
C02 0.0184(13) 0.0171(14) 0.0199(15) -0.0011(12) 0.0005(12) 0.0021(11)
C98 0.0340(18) 0.036(2) 0.0310(19) -0.0063(16) 0.0002(15) -0.0048(16)
C08 0.0154(13) 0.0196(15) 0.0151(14) 0.0012(11) 0.0021(11) 0.0024(11)
C90 0.0278(15) 0.0223(16) 0.0253(17) -0.0012(13) 0.0073(13) -0.0042(13)
C36 0.0166(13) 0.0139(14) 0.0163(14) 0.0012(11) -0.0019(11) -0.0002(11)
C14 0.0166(13) 0.0102(13) 0.0170(14) -0.0011(11) 0.0047(11) -0.0014(11)
C99 0.0314(18) 0.041(2) 0.038(2) -0.0022(17) -0.0003(16) 0.0050(16)
C12 0.0097(12) 0.0140(13) 0.0162(14) 0.0005(11) -0.0005(10) 0.0011(10)
C29 0.0277(15) 0.0173(15) 0.0268(17) -0.0061(13) -0.0027(13) 0.0034(13)
C23 0.0149(12) 0.0158(14) 0.0137(14) 0.0025(11) 0.0054(11) 0.0051(11)
C09 0.0148(13) 0.0150(14) 0.0238(16) -0.0016(12) -0.0028(12) -0.0006(11)
C04 0.0245(15) 0.0282(17) 0.0210(16) 0.0070(13) -0.0042(13) 0.0028(13)
C05 0.0278(15) 0.0265(16) 0.0144(15) -0.0012(12) 0.0001(12) 0.0049(13)
C17 0.0273(15) 0.0169(15) 0.0238(16) -0.0033(12) 0.0108(13) -0.0008(12)
C18 0.0183(14) 0.0157(14) 0.0303(17) -0.0010(13) 0.0065(12) 0.0010(12)
C93 0.0186(14) 0.0252(16) 0.0276(17) 0.0005(13) -0.0032(13) 0.0043(13)
C30 0.0175(13) 0.0264(16) 0.0228(16) -0.0029(13) -0.0036(12) 0.0017(12)
C27 0.0335(16) 0.0149(15) 0.0207(16) -0.0017(12) 0.0087(13) 0.0018(13)
C25 0.0190(14) 0.0286(17) 0.0156(15) 0.0023(12) 0.0014(12) 0.0091(13)
C03 0.0200(14) 0.0195(15) 0.0295(17) 0.0044(13) -0.0001(13) 0.0072(12)
C42 0.0352(18) 0.0180(16) 0.037(2) -0.0006(14) 0.0057(15) 0.0009(14)
C20 0.0204(14) 0.0225(16) 0.0254(17) 0.0022(13) 0.0022(12) 0.0058(12)
C21 0.0242(14) 0.0237(16) 0.0184(15) -0.0011(12) -0.0023(12) -0.0011(13)
C43 0.048(2) 0.0174(16) 0.036(2) 0.0097(14) 0.0124(17) 0.0067(15)
C41 0.0287(16) 0.0176(15) 0.0261(17) 0.0030(13) 0.0006(13) 0.0038(13)
C96 0.044(2) 0.0279(19) 0.037(2) 0.0001(15) 0.0019(16) 0.0042(16)
C44 0.0435(19) 0.0291(18) 0.0211(17) 0.0084(14) 0.0024(15) 0.0129(16)
C31 0.055(2) 0.0274(19) 0.032(2) 0.0065(15) 0.0014(17) 0.0204(17)
C92 0.0339(17) 0.0283(18) 0.0319(19) -0.0022(14) 0.0039(15) -0.0141(15)
C22 0.0359(18) 0.0311(19) 0.035(2) 0.0003(15) 0.0181(15) 0.0009(15)
C95 0.0245(15) 0.0294(17) 0.0216(16) -0.0048(13) -0.0067(13) -0.0038(13)
C91 0.0169(13) 0.038(2) 0.0431(19) -0.0017(17) 0.0066(13) -0.0013(15)
C94 0.0304(16) 0.0301(18) 0.0207(16) -0.0027(13) 0.0010(13) 0.0027(14)
C101 0.0114(12) 0.0128(13) 0.0218(15) -0.0009(11) -0.0002(11) 0.0024(10)
N01 0.0143(10) 0.0102(11) 0.0124(11) -0.0014(9) 0.0016(9) 0.0006(9)
N02 0.0129(10) 0.0126(11) 0.0135(11) 0.0005(9) 0.0002(9) 0.0020(9)
Si01 0.0161(4) 0.0200(4) 0.0173(4) -0.0027(3) -0.0031(3) 0.0009(3)
Si02 0.0172(4) 0.0214(4) 0.0236(4) -0.0025(3) 0.0052(3) -0.0057(3)
P01 0.0127(3) 0.0119(3) 0.0118(3) -0.0004(3) 0.0012(3) 0.0010(3)
Ta01 0.01065(5) 0.01097(5) 0.01118(5) -0.00073(5) 0.00065(3) 0.00040(5)

loop_
_atom_type_symbol
_atom_type_description
_atom_type_scat_dispersion_real
_atom_type_scat_dispersion_imag
_atom_type_scat_source
C C 0.0033 0.0016 'International Tables Vol C Tables 4.2.6.8 and 6.1.1.4'
H H 0.0000 0.0000 'International Tables Vol C Tables 4.2.6.8 and 6.1.1.4'
N N 0.0061 0.0033 'International Tables Vol C Tables 4.2.6.8 and 6.1.1.4'
O O 0.0106 0.0060 'International Tables Vol C Tables 4.2.6.8 and 6.1.1.4'
P P 0.1023 0.0942 'International Tables Vol C Tables 4.2.6.8 and 6.1.1.4'
Si Si 0.0817 0.0704 'International Tables Vol C Tables 4.2.6.8 and 6.1.1.4'
Ta Ta -0.7052 6.5227 'International Tables Vol C Tables 4.2.6.8 and 6.1.1.4'

loop_
_geom_angle_atom_site_label_1
_geom_angle_atom_site_label_2
_geom_angle_atom_site_label_3
_geom_angle
C06 C01 P01 120.3(2)
C02 C01 C06 118.6(2)
C02 C01 P01 121.0(2)
C35 C34 H34 118.5
C33 C34 H34 118.5
C33 C34 C35 122.9(2)
H38A C38 H38B 109.5
H38A C38 H38C 109.5
H38B C38 H38C 109.5
C35 C38 H38A 109.5
C35 C38 H38B 109.5
C35 C38 H38C 109.5
C14 C19 C20 120.5(2)
C18 C19 C14 118.5(3)
C18 C19 C20 120.9(2)
C32 C37 P01 113.75(19)
C36 C37 C32 121.6(2)
C36 C37 P01 124.6(2)
H13A C13 H13B 109.5
H13A C13 H13C 109.5
H13B C13 H13C 109.5
C09 C13 H13A 109.5
C09 C13 H13B 109.5
C09 C13 H13C 109.5
C15 C16 H16 118.7
C17 C16 H16 118.7
C17 C16 C15 122.7(3)
C08 C07 C12 120.4(2)
C08 C07 P01 125.8(2)
C12 C07 P01 113.71(19)
C40 C45 H45 119.2
C44 C45 H45 119.2
C44 C45 C40 121.5(3)
C23 C28 C29 121.1(2)
C23 C28 C27 118.6(3)
C27 C28 C29 120.3(3)
C10 C11 H11 119.8
C10 C11 C12 120.4(3)
C12 C11 H11 119.8
C16 C15 C14 118.3(2)
C16 C15 C21 119.6(3)
C14 C15 C21 122.1(2)
C11 C10 H10 119.0
C11 C10 C09 122.0(3)
C09 C10 H10 119.0
C34 C35 C38 121.9(2)
C36 C35 C34 116.4(2)
C36 C35 C38 121.7(3)
H39A C39 H39B 105.4
C40 C39 H39A 103.9
C40 C39 H39B 103.9
C40 C39 Ta01 133.44(19)
Ta01 C39 H39A 103.9
Ta01 C39 H39B 103.9
C101 C100 Si02 136.7(2)
C101 C100 Ta01 72.62(16)
Si02 C100 Ta01 149.80(15)
C37 C32 C33 116.2(2)
C37 C32 N02 120.5(2)
C33 C32 N02 123.3(2)
H97A C97 H97B 108.3
C96 C97 H97A 109.9
C96 C97 H97B 109.9
O99 C97 H97A 109.9
O99 C97 H97B 109.9
O99 C97 C96 108.9(3)
C27 C26 C25 117.5(3)
C27 C26 C31 121.0(3)
C25 C26 C31 121.5(3)
C45 C40 C39 120.2(3)
C41 C40 C45 116.7(3)
C41 C40 C39 123.1(3)
C01 C06 H06 119.8
C05 C06 C01 120.5(3)
C05 C06 H06 119.8
C34 C33 C32 120.9(3)
C34 C33 H33 119.6
C32 C33 H33 119.6
C23 C24 C30 121.1(2)
C25 C24 C23 118.2(3)
C25 C24 C30 120.7(2)
C01 C02 H02 119.8
C03 C02 C01 120.5(3)
C03 C02 H02 119.8
H98A C98 H98B 108.3
C99 C98 H98A 109.9
C99 C98 H98B 109.9
O99 C98 H98A 109.9
O99 C98 H98B 109.9
O99 C98 C99 108.8(3)
C07 C08 H08 119.1
C09 C08 C07 121.9(3)
C09 C08 H08 119.1
H90A C90 H90B 109.5
H90A C90 H90C 109.5
H90B C90 H90C 109.5
Si02 C90 H90A 109.5
Si02 C90 H90B 109.5
Si02 C90 H90C 109.5
C37 C36 H36 119.0
C35 C36 C37 122.0(3)
C35 C36 H36 119.0
C19 C14 N01 118.3(2)
C15 C14 C19 120.4(2)
C15 C14 N01 121.3(2)
C98 C99 H99A 109.5
C98 C99 H99B 109.5
C98 C99 H99C 109.5
H99A C99 H99B 109.5
H99A C99 H99C 109.5
H99B C99 H99C 109.5
C07 C12 C11 118.1(2)
C07 C12 N01 118.9(2)
C11 C12 N01 123.0(2)
C28 C29 H29A 109.5
C28 C29 H29B 109.5
C28 C29 H29C 109.5
H29A C29 H29B 109.5
H29A C29 H29C 109.5
H29B C29 H29C 109.5
C28 C23 C24 120.9(2)
C28 C23 N02 120.5(2)
C24 C23 N02 118.5(2)
C10 C09 C13 120.9(3)
C08 C09 C13 121.9(3)
C08 C09 C10 117.2(3)
C05 C04 H04 120.0
C03 C04 H04 120.0
C03 C04 C05 120.0(3)
C06 C05 C04 120.2(3)
C06 C05 H05 119.9
C04 C05 H05 119.9
C16 C17 C18 117.9(3)
C16 C17 C22 120.3(3)
C18 C17 C22 121.7(3)
C19 C18 H18 119.1
C17 C18 C19 121.7(3)
C17 C18 H18 119.1
H93A C93 H93B 109.5
H93A C93 H93C 109.5
H93B C93 H93C 109.5
Si01 C93 H93A 109.5
Si01 C93 H93B 109.5
Si01 C93 H93C 109.5
C24 C30 H30A 109.5
C24 C30 H30B 109.5
C24 C30 H30C 109.5
H30A C30 H30B 109.5
H30A C30 H30C 109.5
H30B C30 H30C 109.5
C28 C27 H27 118.8
C26 C27 C28 122.4(3)
C26 C27 H27 118.8
C26 C25 H25 118.8
C24 C25 C26 122.4(3)
C24 C25 H25 118.8
C02 C03 H03 119.9
C04 C03 C02 120.2(3)
C04 C03 H03 119.9
C43 C42 H42 119.9
C43 C42 C41 120.1(3)
C41 C42 H42 119.9
C19 C20 H20A 109.5
C19 C20 H20B 109.5
C19 C20 H20C 109.5
H20A C20 H20B 109.5
H20A C20 H20C 109.5
H20B C20 H20C 109.5
C15 C21 H21A 109.5
C15 C21 H21B 109.5
C15 C21 H21C 109.5
H21A C21 H21B 109.5
H21A C21 H21C 109.5
H21B C21 H21C 109.5
C42 C43 H43 120.4
C44 C43 C42 119.1(3)
C44 C43 H43 120.4
C40 C41 H41 119.0
C42 C41 C40 121.9(3)
C42 C41 H41 119.0
C97 C96 H96A 109.5
C97 C96 H96B 109.5
C97 C96 H96C 109.5
H96A C96 H96B 109.5
H96A C96 H96C 109.5
H96B C96 H96C 109.5
C45 C44 H44 119.7
C43 C44 C45 120.5(3)
C43 C44 H44 119.7
C26 C31 H31A 109.5
C26 C31 H31B 109.5
C26 C31 H31C 109.5
H31A C31 H31B 109.5
H31A C31 H31C 109.5
H31B C31 H31C 109.5
H92A C92 H92B 109.5
H92A C92 H92C 109.5
H92B C92 H92C 109.5
Si02 C92 H92A 109.5
Si02 C92 H92B 109.5
Si02 C92 H92C 109.5
C17 C22 H22A 109.5
C17 C22 H22B 109.5
C17 C22 H22C 109.5
H22A C22 H22B 109.5
H22A C22 H22C 109.5
H22B C22 H22C 109.5
H95A C95 H95B 109.5
H95A C95 H95C 109.5
H95B C95 H95C 109.5
Si01 C95 H95A 109.5
Si01 C95 H95B 109.5
Si01 C95 H95C 109.5
H91A C91 H91B 109.5
H91A C91 H91C 109.5
H91B C91 H91C 109.5
Si02 C91 H91A 109.5
Si02 C91 H91B 109.5
Si02 C91 H91C 109.5
H94A C94 H94B 109.5
H94A C94 H94C 109.5
H94B C94 H94C 109.5
Si01 C94 H94A 109.5
Si01 C94 H94B 109.5
Si01 C94 H94C 109.5
C100 C101 Si01 134.8(2)
C100 C101 Ta01 70.75(16)
Si01 C101 Ta01 154.37(15)
C14 N01 Ta01 115.44(16)
C12 N01 C14 115.8(2)
C12 N01 Ta01 128.71(17)
C32 N02 C23 111.7(2)
C32 N02 Ta01 129.59(17)
C23 N02 Ta01 118.68(16)
C93 Si01 C95 106.57(14)
C93 Si01 C94 112.32(14)
C93 Si01 C101 108.68(13)
C94 Si01 C95 106.63(14)
C94 Si01 C101 110.34(13)
C101 Si01 C95 112.28(13)
C100 Si02 C92 112.62(13)
C100 Si02 C91 106.50(13)
C90 Si02 C100 111.76(13)
C90 Si02 C92 107.43(14)
C90 Si02 C91 109.36(14)
C92 Si02 C91 109.13(15)
C01 P01 Ta01 134.88(9)
C37 P01 C01 105.98(12)
C37 P01 C07 109.05(12)
C37 P01 Ta01 102.61(9)
C07 P01 C01 103.89(12)
C07 P01 Ta01 98.74(9)
C39 Ta01 P01 150.99(7)
C100 Ta01 C39 86.88(10)
C100 Ta01 C101 36.63(10)
C100 Ta01 N02 128.28(9)
C100 Ta01 P01 122.12(8)
C101 Ta01 C39 118.32(10)
C101 Ta01 P01 89.06(8)
N01 Ta01 C39 99.28(9)
N01 Ta01 C100 109.20(9)
N01 Ta01 C101 117.67(9)
N01 Ta01 N02 122.39(8)
N01 Ta01 P01 73.48(6)
N02 Ta01 C39 88.19(9)
N02 Ta01 C101 107.50(9)
N02 Ta01 P01 73.48(6)
C98 O99 C97 112.6(2)

loop_
_geom_bond_atom_site_label_1
_geom_bond_atom_site_label_2
_geom_bond_distance
C01 C06 1.396(4)
C01 C02 1.394(4)
C01 P01 1.814(3)
C34 H34 0.9500
C34 C35 1.391(4)
C34 C33 1.383(4)
C38 H38A 0.9800
C38 H38B 0.9800
C38 H38C 0.9800
C38 C35 1.509(4)
C19 C14 1.408(4)
C19 C18 1.394(4)
C19 C20 1.502(4)
C37 C32 1.403(4)
C37 C36 1.394(4)
C37 P01 1.785(3)
C13 H13A 0.9800
C13 H13B 0.9800
C13 H13C 0.9800
C13 C09 1.512(4)
C16 H16 0.9500
C16 C15 1.387(4)
C16 C17 1.384(4)
C07 C08 1.392(4)
C07 C12 1.397(4)
C07 P01 1.807(3)
C45 H45 0.9500
C45 C40 1.400(4)
C45 C44 1.384(4)
C28 C29 1.508(4)
C28 C23 1.388(4)
C28 C27 1.389(4)
C11 H11 0.9500
C11 C10 1.386(4)
C11 C12 1.398(4)
C15 C14 1.402(4)
C15 C21 1.510(4)
C10 H10 0.9500
C10 C09 1.392(4)
C35 C36 1.382(4)
C39 H39A 0.9900
C39 H39B 0.9900
C39 C40 1.505(4)
C39 Ta01 2.208(3)
C100 C101 1.325(4)
C100 Si02 1.870(3)
C100 Ta01 2.097(2)
C32 C33 1.409(3)
C32 N02 1.415(3)
C97 H97A 0.9900
C97 H97B 0.9900
C97 C96 1.500(4)
C97 O99 1.419(4)
C26 C27 1.388(4)
C26 C25 1.389(4)
C26 C31 1.507(4)
C40 C41 1.390(4)
C06 H06 0.9500
C06 C05 1.380(4)
C33 H33 0.9500
C24 C23 1.405(4)
C24 C30 1.509(4)
C24 C25 1.387(4)
C02 H02 0.9500
C02 C03 1.386(4)
C98 H98A 0.9900
C98 H98B 0.9900
C98 C99 1.498(5)
C98 O99 1.413(4)
C08 H08 0.9500
C08 C09 1.385(4)
C90 H90A 0.9800
C90 H90B 0.9800
C90 H90C 0.9800
C90 Si02 1.860(3)
C36 H36 0.9500
C14 N01 1.450(3)
C99 H99A 0.9800
C99 H99B 0.9800
C99 H99C 0.9800
C12 N01 1.413(3)
C29 H29A 0.9800
C29 H29B 0.9800
C29 H29C 0.9800
C23 N02 1.453(3)
C04 H04 0.9500
C04 C05 1.384(4)
C04 C03 1.374(4)
C05 H05 0.9500
C17 C18 1.393(4)
C17 C22 1.510(4)
C18 H18 0.9500
C93 H93A 0.9800
C93 H93B 0.9800
C93 H93C 0.9800
C93 Si01 1.864(3)
C30 H30A 0.9800
C30 H30B 0.9800
C30 H30C 0.9800
C27 H27 0.9500
C25 H25 0.9500
C03 H03 0.9500
C42 H42 0.9500
C42 C43 1.385(4)
C42 C41 1.385(4)
C20 H20A 0.9800
C20 H20B 0.9800
C20 H20C 0.9800
C21 H21A 0.9800
C21 H21B 0.9800
C21 H21C 0.9800
C43 H43 0.9500
C43 C44 1.377(5)
C41 H41 0.9500
C96 H96A 0.9800
C96 H96B 0.9800
C96 H96C 0.9800
C44 H44 0.9500
C31 H31A 0.9800
C31 H31B 0.9800
C31 H31C 0.9800
C92 H92A 0.9800
C92 H92B 0.9800
C92 H92C 0.9800
C92 Si02 1.873(3)
C22 H22A 0.9800
C22 H22B 0.9800
C22 H22C 0.9800
C95 H95A 0.9800
C95 H95B 0.9800
C95 H95C 0.9800
C95 Si01 1.869(3)
C91 H91A 0.9800
C91 H91B 0.9800
C91 H91C 0.9800
C91 Si02 1.874(3)
C94 H94A 0.9800
C94 H94B 0.9800
C94 H94C 0.9800
C94 Si01 1.868(3)
C101 Si01 1.869(3)
C101 Ta01 2.119(3)
N01 Ta01 2.038(2)
N02 Ta01 2.106(2)
P01 Ta01 2.6391(7)

loop_
_geom_torsion_atom_site_label_1
_geom_torsion_atom_site_label_2
_geom_torsion_atom_site_label_3
_geom_torsion_atom_site_label_4
_geom_torsion
C01 C06 C05 C04 -1.5(4)
C01 C02 C03 C04 -1.6(4)
C34 C35 C36 C37 0.3(4)
C38 C35 C36 C37 -179.6(3)
C19 C14 N01 C12 -90.3(3)
C19 C14 N01 Ta01 90.1(2)
C37 C32 C33 C34 0.2(4)
C37 C32 N02 C23 -179.8(2)
C37 C32 N02 Ta01 2.7(3)
C16 C15 C14 C19 -6.8(4)
C16 C15 C14 N01 174.6(2)
C16 C17 C18 C19 -4.7(4)
C07 C08 C09 C13 179.8(2)
C07 C08 C09 C10 0.6(4)
C07 C12 N01 C14 160.0(2)
C07 C12 N01 Ta01 -20.4(3)
C45 C40 C41 C42 -3.2(4)
C28 C23 N02 C32 95.8(3)
C28 C23 N02 Ta01 -86.4(3)
C11 C10 C09 C13 179.6(3)
C11 C10 C09 C08 -1.2(4)
C11 C12 N01 C14 -20.5(3)
C11 C12 N01 Ta01 159.1(2)
C15 C16 C17 C18 5.0(4)
C15 C16 C17 C22 -172.2(3)
C15 C14 N01 C12 88.4(3)
C15 C14 N01 Ta01 -91.3(3)
C10 C11 C12 C07 -0.3(4)
C10 C11 C12 N01 -179.8(2)
C35 C34 C33 C32 0.5(4)
C39 C40 C41 C42 175.3(3)
C100 C101 Si01 C93 -96.1(3)
C100 C101 Si01 C95 21.5(3)
C100 C101 Si01 C94 140.3(3)
C32 C37 C36 C35 0.5(4)
C32 C37 P01 C01 144.07(19)
C32 C37 P01 C07 -104.6(2)
C32 C37 P01 Ta01 -0.6(2)
C40 C45 C44 C43 0.7(5)
C06 C01 C02 C03 -0.2(4)
C06 C01 P01 C37 -39.0(2)
C06 C01 P01 C07 -153.9(2)
C06 C01 P01 Ta01 88.2(2)
C33 C34 C35 C38 179.1(3)
C33 C34 C35 C36 -0.8(4)
C33 C32 N02 C23 1.6(3)
C33 C32 N02 Ta01 -175.91(19)
C24 C23 N02 C32 -79.6(3)
C24 C23 N02 Ta01 98.2(2)
C02 C01 C06 C05 1.7(4)
C02 C01 P01 C37 145.0(2)
C02 C01 P01 C07 30.2(2)
C02 C01 P01 Ta01 -87.7(2)
C08 C07 C12 C11 -0.3(4)
C08 C07 C12 N01 179.2(2)
C08 C07 P01 C01 53.1(3)
C08 C07 P01 C37 -59.6(3)
C08 C07 P01 Ta01 -166.3(2)
C36 C37 C32 C33 -0.7(4)
C36 C37 C32 N02 -179.4(2)
C36 C37 P01 C01 -37.4(3)
C36 C37 P01 C07 73.9(3)
C36 C37 P01 Ta01 177.9(2)
C14 C19 C18 C17 -1.2(4)
C99 C98 O99 C97 -179.5(3)
C12 C07 C08 C09 0.1(4)
C12 C07 P01 C01 -123.1(2)
C12 C07 P01 C37 124.3(2)
C12 C07 P01 Ta01 17.6(2)
C12 C11 C10 C09 1.1(4)
C29 C28 C23 C24 176.7(2)
C29 C28 C23 N02 1.4(4)
C29 C28 C27 C26 -176.9(3)
C23 C28 C27 C26 1.6(4)
C23 C24 C25 C26 1.3(4)
C05 C04 C03 C02 1.9(4)
C17 C16 C15 C14 0.7(4)
C17 C16 C15 C21 -177.5(3)
C18 C19 C14 C15 7.1(4)
C18 C19 C14 N01 -174.3(2)
C30 C24 C23 C28 -178.0(2)
C30 C24 C23 N02 -2.6(4)
C30 C24 C25 C26 179.7(3)
C27 C28 C23 C24 -1.8(4)
C27 C28 C23 N02 -177.1(2)
C27 C26 C25 C24 -1.5(4)
C25 C26 C27 C28 0.0(4)
C25 C24 C23 C28 0.4(4)
C25 C24 C23 N02 175.8(2)
C03 C04 C05 C06 -0.4(5)
C42 C43 C44 C45 -2.0(5)
C20 C19 C14 C15 -171.8(3)
C20 C19 C14 N01 6.9(4)
C20 C19 C18 C17 177.7(3)
C21 C15 C14 C19 171.3(3)
C21 C15 C14 N01 -7.4(4)
C43 C42 C41 C40 2.1(5)
C41 C42 C43 C44 0.6(5)
C96 C97 O99 C98 -175.1(3)
C44 C45 C40 C39 -176.7(3)
C44 C45 C40 C41 1.8(4)
C31 C26 C27 C28 179.9(3)
C31 C26 C25 C24 178.6(3)
C22 C17 C18 C19 172.4(3)
C101 C100 Si02 C90 172.5(3)
C101 C100 Si02 C92 -66.5(3)
C101 C100 Si02 C91 53.1(3)
N02 C32 C33 C34 178.9(2)
Si02 C100 C101 Si01 5.5(5)
Si02 C100 C101 Ta01 -171.4(3)
P01 C01 C06 C05 -174.3(2)
P01 C01 C02 C03 175.8(2)
P01 C37 C32 C33 177.86(18)
P01 C37 C32 N02 -0.9(3)
P01 C37 C36 C35 -177.9(2)
P01 C07 C08 C09 -175.8(2)
P01 C07 C12 C11 176.09(19)
P01 C07 C12 N01 -4.4(3)
Ta01 C39 C40 C45 -156.0(2)
Ta01 C39 C40 C41 25.5(4)
Ta01 C100 C101 Si01 176.9(3)
Ta01 C100 Si02 C90 9.0(3)
Ta01 C100 Si02 C92 130.1(3)
Ta01 C100 Si02 C91 -110.4(3)
Ta01 C101 Si01 C93 77.0(4)
Ta01 C101 Si01 C95 -165.3(3)
Ta01 C101 Si01 C94 -46.5(4)
